data_4303620
loop_
_publ_author_name
'Bo-Gaun Chen'
'Chia-Hua Ho'
'Chang-Ju Lee'
'Minghuey Shieh'

_publ_section_title
;
Copper Halide-Incorporated Tellurium-Iron Carbonyl Complexes:
Transformation, Electrochemical Properties, and Theoretical Calculations
;
_journal_name_full 'Inorganic Chemistry'
_journal_page_first 10757
_journal_page_last 10768
_journal_paper_doi 10.1021/ic901647n
_journal_volume 48
_journal_year 2009
_chemical_formula_moiety 'C34 H40 Cl2 Cu4 Fe6 N2 O18 Te2'
_chemical_formula_sum 'C34 H40 Cl2 Cu4 Fe6 N2 O18 Te2'
_chemical_formula_weight 1680.04
_chemical_name_systematic
;
 ?
;
_space_group_IT_number 14
_symmetry_cell_setting monoclinic
_symmetry_space_group_name_Hall '-P 2yn'
_symmetry_space_group_name_H-M 'P 1 21/n 1'
_atom_sites_solution_hydrogens geom
_atom_sites_solution_primary direct
_atom_sites_solution_secondary difmap
_audit_creation_method SHELXL-97
_cell_angle_alpha 90.00
_cell_angle_beta 92.4220(10)
_cell_angle_gamma 90.00
_cell_formula_units_Z 2
_cell_length_a 11.7406(3)
_cell_length_b 17.8279(5)
_cell_length_c 12.3063(4)
_cell_measurement_reflns_used 27998
_cell_measurement_temperature 298(2)
_cell_measurement_theta_max 25.028
_cell_measurement_theta_min 1.958
_cell_volume 2573.53(13)
_computing_cell_refinement 'HKL Scalepack (Otwinowski & Minor 1997)'
_computing_data_collection 'Collect (Nonius BV, 1997-2000)'
_computing_data_reduction 'HKL Denzo and Scalepack'
_computing_molecular_graphics 'Ortep-3 for Windows (Farrugia, 1997)'
_computing_publication_material 'WinGX publication routines (Farrugia, 1999)'
_computing_structure_refinement 'SHELXL-97 (Sheldrick, 1997)'
_computing_structure_solution 'SHELXS-97 (Sheldrick, 1997)'
_diffrn_ambient_temperature 298(2)
_diffrn_detector_area_resol_mean 9
_diffrn_measured_fraction_theta_full 0.995
_diffrn_measured_fraction_theta_max 0.995
_diffrn_measurement_device_type KappaCCD
_diffrn_measurement_method 'CCD rotation images, thick slices'
_diffrn_radiation_monochromator graphite
_diffrn_radiation_source 'fine-focus sealed tube'
_diffrn_radiation_type MoK\a
_diffrn_radiation_wavelength 0.71073
_diffrn_reflns_av_R_equivalents 0.0625
_diffrn_reflns_av_sigmaI/netI 0.0517
_diffrn_reflns_limit_h_max 13
_diffrn_reflns_limit_h_min -13
_diffrn_reflns_limit_k_max 21
_diffrn_reflns_limit_k_min -21
_diffrn_reflns_limit_l_max 11
_diffrn_reflns_limit_l_min -14
_diffrn_reflns_number 18675
_diffrn_reflns_theta_full 25.00
_diffrn_reflns_theta_max 25.00
_diffrn_reflns_theta_min 2.01
_exptl_absorpt_coefficient_mu 4.537
_exptl_absorpt_correction_T_max 0.7255
_exptl_absorpt_correction_T_min 0.628
_exptl_absorpt_correction_type multi-scan
_exptl_absorpt_process_details
;
 ?
;
_exptl_crystal_colour black
_exptl_crystal_density_diffrn 2.168
_exptl_crystal_density_method 'not measured'
_exptl_crystal_description prism
_exptl_crystal_F_000 1624
_exptl_crystal_size_max 0.14
_exptl_crystal_size_mid 0.1
_exptl_crystal_size_min 0.03
_refine_diff_density_max 2.586
_refine_diff_density_min -2.388
_refine_diff_density_rms 0.611
_refine_ls_extinction_coef 0.0092(7)
_refine_ls_extinction_expression Fc^*^=kFc[1+0.001xFc^2^\l^3^/sin(2\q)]^-1/4^
_refine_ls_extinction_method SHELXL
_refine_ls_goodness_of_fit_ref 1.166
_refine_ls_hydrogen_treatment fixed
_refine_ls_matrix_type full
_refine_ls_number_parameters 298
_refine_ls_number_reflns 4504
_refine_ls_number_restraints 0
_refine_ls_restrained_S_all 1.166
_refine_ls_R_factor_all 0.0859
_refine_ls_R_factor_gt 0.0627
_refine_ls_shift/su_max 0.006
_refine_ls_shift/su_mean 0.000
_refine_ls_structure_factor_coef Fsqd
_refine_ls_weighting_details 'calc w=1/[\s^2^(Fo^2^)+(0.1116P)^2^+11.9566P] where P=(Fo^2^+2Fc^2^)/3'
_refine_ls_weighting_scheme calc
_refine_ls_wR_factor_gt 0.1644
_refine_ls_wR_factor_ref 0.1948
_reflns_number_gt 3663
_reflns_number_total 4504
_reflns_threshold_expression >2sigma(I)
_cod_data_source_file ic901647n_si_002_7.cif
_cod_data_source_block '[Et4N]2[4a]'
_cod_original_cell_volume 2573.57(13)
_cod_original_sg_symbol_H-M 'P 21/n'
_cod_database_code 4303620

loop_
_symmetry_equiv_pos_as_xyz
'x, y, z'
'-x+1/2, y+1/2, -z+1/2'
'-x, -y, -z'
'x-1/2, -y-1/2, z-1/2'

loop_
_atom_site_label
_atom_site_type_symbol
_atom_site_fract_x
_atom_site_fract_y
_atom_site_fract_z
_atom_site_U_iso_or_equiv
_atom_site_adp_type
_atom_site_occupancy
_atom_site_symmetry_multiplicity
_atom_site_calc_flag
_atom_site_refinement_flags
_atom_site_disorder_assembly
_atom_site_disorder_group
Te1 Te 0.41468(5) 0.00565(3) 0.75610(5) 0.0276(3) Uani 1 1 d . . .
Cu1 Cu 0.17784(11) -0.01678(7) 0.51033(10) 0.0277(4) Uani 1 1 d . . .
Cu2 Cu 0.08834(10) 0.02836(7) 0.68258(9) 0.0263(3) Uani 1 1 d . . .
Fe1 Fe 0.24649(11) -0.07093(7) 0.69218(11) 0.0226(4) Uani 1 1 d . . .
Fe2 Fe 0.28327(11) 0.07698(7) 0.62972(11) 0.0243(4) Uani 1 1 d . . .
Fe3 Fe 0.23355(12) 0.04244(7) 0.83722(11) 0.0258(4) Uani 1 1 d . . .
Cl1 Cl 0.1027(2) -0.04231(14) 0.34915(19) 0.0297(6) Uani 1 1 d . . .
O1 O 0.0241(6) -0.1369(4) 0.6330(6) 0.0377(17) Uani 1 1 d . . .
O2 O 0.2586(7) -0.1715(4) 0.8794(6) 0.0430(19) Uani 1 1 d . . .
O3 O 0.3729(6) -0.1594(4) 0.5363(6) 0.0385(17) Uani 1 1 d . . .
O4 O 0.4276(6) 0.2100(4) 0.6523(7) 0.045(2) Uani 1 1 d . . .
O5 O 0.3880(6) 0.0436(4) 0.4209(6) 0.0358(17) Uani 1 1 d . . .
O6 O 0.0949(6) 0.1797(4) 0.5731(6) 0.0405(18) Uani 1 1 d . . .
O7 O -0.0040(6) 0.0366(4) 0.9011(6) 0.0381(17) Uiso 1 1 d . . .
O8 O 0.2685(8) 0.2026(4) 0.8804(7) 0.049(2) Uani 1 1 d . . .
O9 O 0.2989(8) -0.0164(5) 1.0518(7) 0.048(2) Uani 1 1 d . . .
N1 N 0.2805(7) 0.2304(5) 0.2464(6) 0.0290(18) Uani 1 1 d . . .
C1 C 0.1057(9) -0.1040(5) 0.6552(8) 0.029(2) Uani 1 1 d . . .
C2 C 0.2543(8) -0.1310(5) 0.8055(8) 0.030(2) Uani 1 1 d . . .
C3 C 0.3223(8) -0.1232(5) 0.5949(8) 0.028(2) Uani 1 1 d . . .
C4 C 0.3721(9) 0.1574(6) 0.6482(8) 0.032(2) Uani 1 1 d . . .
C5 C 0.3404(9) 0.0536(5) 0.5007(9) 0.030(2) Uani 1 1 d . . .
C6 C 0.1596(9) 0.1334(5) 0.5971(8) 0.027(2) Uani 1 1 d . . .
C7 C 0.0864(9) 0.0355(6) 0.8616(8) 0.031(2) Uiso 1 1 d . . .
C8 C 0.2561(9) 0.1392(6) 0.8616(8) 0.032(2) Uani 1 1 d . . .
C9 C 0.2739(9) 0.0042(5) 0.9685(9) 0.030(2) Uani 1 1 d . . .
C10 C 0.2015(8) 0.2977(5) 0.2492(8) 0.030(2) Uani 1 1 d . . .
H10A H 0.2459 0.3429 0.2496 0.036 Uiso 1 1 d R . .
H10B H 0.1497 0.2974 0.1867 0.036 Uiso 1 1 d R . .
C11 C 0.1295(10) 0.3021(7) 0.3490(9) 0.041(3) Uani 1 1 d . . .
H11A H 0.0823 0.3461 0.3457 0.049 Uiso 1 1 d R . .
H11B H 0.1783 0.3037 0.4136 0.049 Uiso 1 1 d R . .
H11C H 0.0822 0.2582 0.3507 0.049 Uiso 1 1 d R . .
C16 C 0.3612(9) 0.2265(6) 0.3463(9) 0.039(3) Uani 1 1 d . . .
H16A H 0.3170 0.2195 0.4094 0.047 Uiso 1 1 d R . .
H16B H 0.4130 0.1853 0.3398 0.047 Uiso 1 1 d R . .
C12 C 0.2159(9) 0.1572(6) 0.2441(8) 0.031(2) Uani 1 1 d . . .
H12A H 0.1763 0.1528 0.3114 0.038 Uiso 1 1 calc R . .
H12B H 0.2707 0.1166 0.2425 0.038 Uiso 1 1 calc R . .
C14 C 0.3478(9) 0.2404(5) 0.1423(9) 0.033(2) Uani 1 1 d . . .
H14A H 0.2939 0.2448 0.0808 0.040 Uiso 1 1 calc R . .
H14B H 0.3901 0.2871 0.1480 0.040 Uiso 1 1 calc R . .
C13 C 0.1292(9) 0.1466(6) 0.1495(9) 0.038(3) Uani 1 1 d . . .
H13A H 0.0931 0.0985 0.1556 0.056 Uiso 1 1 calc R . .
H13B H 0.1672 0.1491 0.0821 0.056 Uiso 1 1 calc R . .
H13C H 0.0725 0.1853 0.1513 0.056 Uiso 1 1 calc R . .
C15 C 0.4313(10) 0.1771(7) 0.1191(11) 0.047(3) Uani 1 1 d . . .
H15A H 0.4695 0.1880 0.0535 0.071 Uiso 1 1 calc R . .
H15B H 0.3904 0.1307 0.1107 0.071 Uiso 1 1 calc R . .
H15C H 0.4865 0.1729 0.1786 0.071 Uiso 1 1 calc R . .
C17 C 0.4334(11) 0.2957(7) 0.3665(11) 0.056(4) Uani 1 1 d . . .
H17A H 0.4815 0.2886 0.4306 0.084 Uiso 1 1 calc R . .
H17B H 0.3848 0.3383 0.3763 0.084 Uiso 1 1 calc R . .
H17C H 0.4797 0.3043 0.3052 0.084 Uiso 1 1 calc R . .

loop_
_atom_site_aniso_label
_atom_site_aniso_U_11
_atom_site_aniso_U_22
_atom_site_aniso_U_33
_atom_site_aniso_U_23
_atom_site_aniso_U_13
_atom_site_aniso_U_12
Te1 0.0246(4) 0.0265(4) 0.0314(4) -0.0031(3) -0.0022(3) 0.0021(2)
Cu1 0.0314(7) 0.0311(7) 0.0207(7) -0.0014(5) 0.0002(5) 0.0016(5)
Cu2 0.0234(7) 0.0325(7) 0.0231(7) -0.0013(5) 0.0007(5) 0.0013(5)
Fe1 0.0268(7) 0.0198(7) 0.0212(7) 0.0012(5) -0.0006(5) -0.0007(5)
Fe2 0.0243(7) 0.0218(7) 0.0268(8) 0.0002(5) 0.0018(6) -0.0005(5)
Fe3 0.0301(8) 0.0250(7) 0.0222(7) -0.0012(5) 0.0000(6) 0.0020(6)
Cl1 0.0256(12) 0.0384(13) 0.0251(12) -0.0029(10) -0.0002(9) 0.0031(10)
O1 0.036(4) 0.035(4) 0.042(4) 0.001(3) -0.002(3) -0.011(3)
O2 0.054(5) 0.038(4) 0.036(4) 0.011(4) -0.007(4) -0.004(4)
O3 0.041(4) 0.032(4) 0.043(4) -0.005(3) 0.011(4) 0.003(3)
O4 0.036(4) 0.033(4) 0.066(6) 0.004(4) -0.002(4) -0.014(4)
O5 0.027(4) 0.047(4) 0.034(4) 0.010(3) 0.010(3) 0.002(3)
O6 0.036(4) 0.031(4) 0.054(5) 0.010(3) -0.005(4) 0.003(3)
O8 0.071(6) 0.035(4) 0.042(5) -0.007(4) 0.014(4) -0.008(4)
O9 0.052(5) 0.057(5) 0.033(5) 0.003(4) -0.007(4) 0.006(4)
N1 0.027(4) 0.032(4) 0.028(4) 0.004(4) -0.005(4) -0.004(3)
C1 0.029(5) 0.028(5) 0.030(5) 0.007(4) 0.001(4) -0.002(4)
C2 0.036(6) 0.020(4) 0.035(6) 0.007(4) 0.002(5) 0.000(4)
C3 0.028(5) 0.029(5) 0.028(5) -0.002(4) -0.001(4) 0.002(4)
C4 0.030(5) 0.031(5) 0.033(6) 0.006(4) -0.002(4) 0.001(5)
C5 0.028(5) 0.029(5) 0.032(6) 0.000(4) 0.003(5) 0.006(4)
C6 0.032(5) 0.025(5) 0.026(5) 0.004(4) 0.005(4) -0.007(4)
C8 0.036(6) 0.030(6) 0.031(6) -0.002(4) 0.005(4) 0.000(4)
C9 0.039(6) 0.026(5) 0.024(6) 0.000(4) -0.003(5) -0.001(4)
C10 0.029(5) 0.027(5) 0.034(6) 0.005(4) 0.003(4) -0.006(4)
C11 0.050(7) 0.048(7) 0.026(6) -0.007(5) 0.008(5) -0.008(5)
C16 0.033(6) 0.041(6) 0.041(6) 0.015(5) -0.017(5) -0.013(5)
C12 0.030(5) 0.034(5) 0.031(6) 0.008(4) 0.002(4) -0.006(4)
C14 0.029(5) 0.028(5) 0.042(6) 0.007(5) 0.004(5) -0.004(4)
C13 0.040(6) 0.032(5) 0.040(6) -0.004(5) -0.005(5) -0.012(5)
C15 0.031(6) 0.042(6) 0.070(9) 0.000(6) 0.013(6) 0.004(5)
C17 0.053(7) 0.049(7) 0.063(9) 0.021(6) -0.027(7) -0.014(6)

loop_
_atom_type_symbol
_atom_type_description
_atom_type_scat_dispersion_real
_atom_type_scat_dispersion_imag
_atom_type_scat_source
C C 0.0033 0.0016 'International Tables Vol C Tables 4.2.6.8 and 6.1.1.4'
H H 0.0000 0.0000 'International Tables Vol C Tables 4.2.6.8 and 6.1.1.4'
Fe Fe 0.3463 0.8444 'International Tables Vol C Tables 4.2.6.8 and 6.1.1.4'
Te Te -0.5308 1.6751 'International Tables Vol C Tables 4.2.6.8 and 6.1.1.4'
Cu Cu 0.3201 1.2651 'International Tables Vol C Tables 4.2.6.8 and 6.1.1.4'
Cl Cl 0.1484 0.1585 'International Tables Vol C Tables 4.2.6.8 and 6.1.1.4'
O O 0.0106 0.0060 'International Tables Vol C Tables 4.2.6.8 and 6.1.1.4'
N N 0.0061 0.0033 'International Tables Vol C Tables 4.2.6.8 and 6.1.1.4'

loop_
_geom_angle_atom_site_label_1
_geom_angle_atom_site_label_2
_geom_angle_atom_site_label_3
_geom_angle
_geom_angle_site_symmetry_1
_geom_angle_site_symmetry_3
_geom_angle_publ_flag
Fe3 Te1 Fe2 66.22(5) . . ?
Fe3 Te1 Fe1 65.86(5) . . ?
Fe2 Te1 Fe1 67.82(4) . . ?
Cl1 Cu1 C5 111.9(3) . . ?
Cl1 Cu1 Fe2 146.97(9) . . ?
C5 Cu1 Fe2 43.6(3) . . ?
Cl1 Cu1 C1 112.1(2) . . ?
C5 Cu1 C1 132.5(3) . . ?
Fe2 Cu1 C1 99.7(2) . . ?
Cl1 Cu1 Cu2 131.24(9) . . ?
C5 Cu1 Cu2 104.2(3) . . ?
Fe2 Cu1 Cu2 60.81(5) . . ?
C1 Cu1 Cu2 56.3(2) . . ?
Cl1 Cu1 Fe1 145.36(9) . . ?
C5 Cu1 Fe1 91.1(3) . . ?
Fe2 Cu1 Fe1 66.90(5) . . ?
C1 Cu1 Fe1 41.4(2) . . ?
Cu2 Cu1 Fe1 60.72(5) . . ?
C7 Cu2 Cl1 96.5(3) . 3_556 ?
C7 Cu2 C6 115.1(4) . . ?
Cl1 Cu2 C6 101.9(3) 3_556 . ?
C7 Cu2 C1 101.7(4) . . ?
Cl1 Cu2 C1 100.0(3) 3_556 . ?
C6 Cu2 C1 134.2(4) . . ?
C7 Cu2 Fe3 43.4(3) . . ?
Cl1 Cu2 Fe3 138.74(9) 3_556 . ?
C6 Cu2 Fe3 90.9(2) . . ?
C1 Cu2 Fe3 98.4(2) . . ?
C7 Cu2 Cu1 151.0(3) . . ?
Cl1 Cu2 Cu1 109.37(8) 3_556 . ?
C6 Cu2 Cu1 73.0(3) . . ?
C1 Cu2 Cu1 61.9(3) . . ?
Fe3 Cu2 Cu1 111.89(6) . . ?
C7 Cu2 Fe2 106.3(3) . . ?
Cl1 Cu2 Fe2 143.72(9) 3_556 . ?
C6 Cu2 Fe2 42.9(3) . . ?
C1 Cu2 Fe2 102.5(3) . . ?
Fe3 Cu2 Fe2 64.72(5) . . ?
Cu1 Cu2 Fe2 59.21(5) . . ?
C7 Cu2 Fe1 91.8(3) . . ?
Cl1 Cu2 Fe1 142.22(9) 3_556 . ?
C6 Cu2 Fe1 107.7(3) . . ?
C1 Cu2 Fe1 42.3(2) . . ?
Fe3 Cu2 Fe1 64.37(5) . . ?
Cu1 Cu2 Fe1 59.65(5) . . ?
Fe2 Cu2 Fe1 65.90(5) . . ?
C2 Fe1 C3 101.8(5) . . ?
C2 Fe1 C1 91.0(4) . . ?
C3 Fe1 C1 98.0(5) . . ?
C2 Fe1 Te1 93.9(3) . . ?
C3 Fe1 Te1 94.9(3) . . ?
C1 Fe1 Te1 164.9(3) . . ?
C2 Fe1 Cu1 159.3(3) . . ?
C3 Fe1 Cu1 75.9(3) . . ?
C1 Fe1 Cu1 69.3(3) . . ?
Te1 Fe1 Cu1 106.68(6) . . ?
C2 Fe1 Cu2 118.1(3) . . ?
C3 Fe1 Cu2 135.3(3) . . ?
C1 Fe1 Cu2 63.8(3) . . ?
Te1 Fe1 Cu2 101.44(5) . . ?
Cu1 Fe1 Cu2 59.62(5) . . ?
C2 Fe1 Fe3 86.2(3) . . ?
C3 Fe1 Fe3 151.2(3) . . ?
C1 Fe1 Fe3 109.6(3) . . ?
Te1 Fe1 Fe3 56.64(4) . . ?
Cu1 Fe1 Fe3 105.85(6) . . ?
Cu2 Fe1 Fe3 56.90(5) . . ?
C2 Fe1 Fe2 142.4(3) . . ?
C3 Fe1 Fe2 102.8(3) . . ?
C1 Fe1 Fe2 113.1(3) . . ?
Te1 Fe1 Fe2 55.96(4) . . ?
Cu1 Fe1 Fe2 56.19(5) . . ?
Cu2 Fe1 Fe2 56.92(5) . . ?
Fe3 Fe1 Fe2 59.23(5) . . ?
C4 Fe2 C5 93.5(5) . . ?
C4 Fe2 C6 92.3(4) . . ?
C5 Fe2 C6 105.1(4) . . ?
C4 Fe2 Te1 89.3(3) . . ?
C5 Fe2 Te1 100.9(3) . . ?
C6 Fe2 Te1 153.8(3) . . ?
C4 Fe2 Cu1 151.6(3) . . ?
C5 Fe2 Cu1 61.5(3) . . ?
C6 Fe2 Cu1 82.5(3) . . ?
Te1 Fe2 Cu1 107.55(6) . . ?
C4 Fe2 Cu2 140.0(4) . . ?
C5 Fe2 Cu2 121.1(3) . . ?
C6 Fe2 Cu2 61.5(3) . . ?
Te1 Fe2 Cu2 101.85(5) . . ?
Cu1 Fe2 Cu2 59.98(5) . . ?
C4 Fe2 Fe3 102.2(3) . . ?
C5 Fe2 Fe3 151.8(3) . . ?
C6 Fe2 Fe3 97.6(3) . . ?
Te1 Fe2 Fe3 56.59(4) . . ?
Cu1 Fe2 Fe3 106.17(6) . . ?
Cu2 Fe2 Fe3 56.86(5) . . ?
C4 Fe2 Fe1 145.4(3) . . ?
C5 Fe2 Fe1 95.3(3) . . ?
C6 Fe2 Fe1 117.3(3) . . ?
Te1 Fe2 Fe1 56.22(4) . . ?
Cu1 Fe2 Fe1 56.91(5) . . ?
Cu2 Fe2 Fe1 57.18(5) . . ?
Fe3 Fe2 Fe1 58.91(5) . . ?
C8 Fe3 C7 100.3(5) . . ?
C8 Fe3 C9 100.7(5) . . ?
C7 Fe3 C9 92.5(5) . . ?
C8 Fe3 Te1 101.7(4) . . ?
C7 Fe3 Te1 155.7(3) . . ?
C9 Fe3 Te1 93.7(4) . . ?
C8 Fe3 Cu2 108.5(3) . . ?
C7 Fe3 Cu2 59.1(3) . . ?
C9 Fe3 Cu2 141.9(3) . . ?
Te1 Fe3 Cu2 103.59(6) . . ?
C8 Fe3 Fe1 145.9(4) . . ?
C7 Fe3 Fe1 98.2(3) . . ?
C9 Fe3 Fe1 106.8(3) . . ?
Te1 Fe3 Fe1 57.51(4) . . ?
Cu2 Fe3 Fe1 58.73(5) . . ?
C8 Fe3 Fe2 84.4(3) . . ?
C7 Fe3 Fe2 115.2(3) . . ?
C9 Fe3 Fe2 150.7(4) . . ?
Te1 Fe3 Fe2 57.19(4) . . ?
Cu2 Fe3 Fe2 58.42(5) . . ?
Fe1 Fe3 Fe2 61.86(5) . . ?
Cu1 Cl1 Cu2 119.39(12) . 3_556 ?
C12 N1 C10 112.1(8) . . ?
C12 N1 C16 105.6(7) . . ?
C10 N1 C16 112.2(8) . . ?
C12 N1 C14 111.0(8) . . ?
C10 N1 C14 105.3(7) . . ?
C16 N1 C14 110.6(8) . . ?
O1 C1 Fe1 168.5(9) . . ?
O1 C1 Cu2 117.5(7) . . ?
Fe1 C1 Cu2 73.9(3) . . ?
O1 C1 Cu1 116.5(7) . . ?
Fe1 C1 Cu1 69.3(3) . . ?
Cu2 C1 Cu1 61.8(2) . . ?
O2 C2 Fe1 178.9(9) . . ?
O3 C3 Fe1 176.5(9) . . ?
O4 C4 Fe2 175.1(9) . . ?
O5 C5 Fe2 172.1(9) . . ?
O5 C5 Cu1 113.0(7) . . ?
Fe2 C5 Cu1 74.8(4) . . ?
O6 C6 Fe2 167.4(8) . . ?
O6 C6 Cu2 116.6(7) . . ?
Fe2 C6 Cu2 75.6(3) . . ?
O7 C7 Fe3 164.8(9) . . ?
O7 C7 Cu2 117.2(8) . . ?
Fe3 C7 Cu2 77.5(4) . . ?
O8 C8 Fe3 177.8(10) . . ?
O9 C9 Fe3 177.0(9) . . ?
C11 C10 N1 114.8(8) . . ?
C17 C16 N1 114.8(8) . . ?
N1 C12 C13 116.1(8) . . ?
C15 C14 N1 115.2(8) . . ?

loop_
_geom_bond_atom_site_label_1
_geom_bond_atom_site_label_2
_geom_bond_distance
_geom_bond_site_symmetry_2
_geom_bond_publ_flag
Te1 Fe3 2.4757(16) . ?
Te1 Fe2 2.4928(14) . ?
Te1 Fe1 2.5002(14) . ?
Cu1 Cl1 2.184(3) . ?
Cu1 C5 2.292(10) . ?
Cu1 Fe2 2.5163(17) . ?
Cu1 C1 2.538(10) . ?
Cu1 Cu2 2.5363(17) . ?
Cu1 Fe1 2.5371(17) . ?
Cu2 C7 2.208(10) . ?
Cu2 Cl1 2.274(3) 3_556 ?
Cu2 C6 2.321(9) . ?
Cu2 C1 2.394(10) . ?
Cu2 Fe3 2.5134(17) . ?
Cu2 Fe2 2.5571(18) . ?
Cu2 Fe1 2.5644(17) . ?
Fe1 C2 1.758(10) . ?
Fe1 C3 1.784(10) . ?
Fe1 C1 1.796(10) . ?
Fe1 Fe3 2.7050(18) . ?
Fe1 Fe2 2.7855(18) . ?
Fe2 C4 1.782(10) . ?
Fe2 C5 1.798(11) . ?
Fe2 C6 1.798(10) . ?
Fe2 Fe3 2.714(2) . ?
Fe3 C8 1.768(10) . ?
Fe3 C7 1.770(10) . ?
Fe3 C9 1.799(10) . ?
Cl1 Cu2 2.274(3) 3_556 ?
O1 C1 1.146(12) . ?
O2 C2 1.160(12) . ?
O3 C3 1.152(12) . ?
O4 C4 1.141(12) . ?
O5 C5 1.163(13) . ?
O6 C6 1.151(12) . ?
O7 C7 1.186(13) . ?
O8 C8 1.163(13) . ?
O9 C9 1.116(13) . ?
N1 C12 1.510(12) . ?
N1 C10 1.517(13) . ?
N1 C16 1.522(12) . ?
N1 C14 1.543(13) . ?
C10 C11 1.522(15) . ?
C16 C17 1.512(15) . ?
C12 C13 1.526(14) . ?
C14 C15 1.529(15) . ?
